data_4507253
loop_
_publ_author_name
'Lin, Zu-Jin'
'Han, Li-Wei'
'Wu, Dong-Shuang'
'Huang, Yuan-Biao'
'Cao, Rong'

_publ_section_title
;
 Structure Versatility of Coordination Polymers Constructed from a
 Semirigid Tetracarboxylate Ligand: Syntheses, Structures, and
 Photoluminescent Properties
;
_journal_issue 1
_journal_name_full 'Crystal Growth &amp; Design'
_journal_page_first 255
_journal_paper_doi 10.1021/cg301405r
_journal_volume 13
_journal_year 2013
_chemical_formula_sum 'C17 H8 N0 O9 Tb'
_chemical_formula_weight 515.15
_chemical_name_systematic
; 
 ? 
;
_space_group_IT_number 20
_symmetry_cell_setting orthorhombic
_symmetry_space_group_name_Hall 'C 2c 2'
_symmetry_space_group_name_H-M 'C 2 2 21'
_atom_sites_solution_hydrogens geom
_atom_sites_solution_primary direct
_atom_sites_solution_secondary difmap
_audit_creation_method SHELXL-97
_cell_angle_alpha 90.00
_cell_angle_beta 90.00
_cell_angle_gamma 90.00
_cell_formula_units_Z 8
_cell_length_a 14.748(3)
_cell_length_b 16.301(4)
_cell_length_c 16.572(4)
_cell_measurement_reflns_used 5905
_cell_measurement_temperature 298(2)
_cell_measurement_theta_max 27.4797
_cell_measurement_theta_min 2.2320
_cell_volume 3984.0(16)
_computing_cell_refinement 'CrystalClear (Rigaku Inc., 2007)'
_computing_data_collection 'CrystalClear (Rigaku Inc., 2007)'
_computing_data_reduction 'CrystalClear (Rigaku Inc., 2007)'
_computing_structure_refinement 'SHELXL-97 (Sheldrick, 1997)'
_computing_structure_solution 'SHELXS-97 (Sheldrick, 1990)'
_diffrn_ambient_temperature 298(2)
_diffrn_detector_area_resol_mean 13.6612
_diffrn_measured_fraction_theta_full 1.000
_diffrn_measured_fraction_theta_max 1.000
_diffrn_measurement_device_type 'Mercury2 (1x1 bin mode)'
_diffrn_measurement_method CCD_Profile_fitting
_diffrn_radiation_monochromator graphite
_diffrn_radiation_source 'fine-focus sealed tube'
_diffrn_radiation_type MoK\a
_diffrn_radiation_wavelength 0.71073
_diffrn_reflns_av_R_equivalents 0.0475
_diffrn_reflns_av_sigmaI/netI 0.0467
_diffrn_reflns_limit_h_max 19
_diffrn_reflns_limit_h_min -19
_diffrn_reflns_limit_k_max 21
_diffrn_reflns_limit_k_min -21
_diffrn_reflns_limit_l_max 21
_diffrn_reflns_limit_l_min -19
_diffrn_reflns_number 15653
_diffrn_reflns_theta_full 27.49
_diffrn_reflns_theta_max 27.49
_diffrn_reflns_theta_min 2.23
_diffrn_standards_number 2550
_exptl_absorpt_coefficient_mu 3.593
_exptl_absorpt_correction_T_max 0.5640
_exptl_absorpt_correction_T_min 0.4793
_exptl_absorpt_correction_type multi-scan
_exptl_crystal_colour colorless
_exptl_crystal_density_diffrn 1.718
_exptl_crystal_density_method 'not measured'
_exptl_crystal_description block
_exptl_crystal_F_000 1976
_exptl_crystal_size_max 0.24
_exptl_crystal_size_mid 0.20
_exptl_crystal_size_min 0.18
_platon_squeeze_details
;
;
_refine_diff_density_max 1.182
_refine_diff_density_min -1.951
_refine_diff_density_rms 0.180
_refine_ls_abs_structure_details 'Flack H D (1983), Acta Cryst. A39, 876-881'
_refine_ls_abs_structure_Flack 0.049(15)
_refine_ls_extinction_method none
_refine_ls_goodness_of_fit_ref 1.081
_refine_ls_hydrogen_treatment constr
_refine_ls_matrix_type full
_refine_ls_number_parameters 168
_refine_ls_number_reflns 4586
_refine_ls_number_restraints 20
_refine_ls_restrained_S_all 1.079
_refine_ls_R_factor_all 0.0500
_refine_ls_R_factor_gt 0.0488
_refine_ls_shift/su_max 0.060
_refine_ls_shift/su_mean 0.003
_refine_ls_structure_factor_coef Fsqd
_refine_ls_weighting_details 'calc w=1/[\s^2^(Fo^2^)+(0.0546P)^2^+41.0667P] where P=(Fo^2^+2Fc^2^)/3'
_refine_ls_weighting_scheme calc
_refine_ls_wR_factor_gt 0.1222
_refine_ls_wR_factor_ref 0.1232
_reflns_number_gt 4444
_reflns_number_total 4586
_reflns_threshold_expression >2sigma(I)
_cod_data_source_file cg301405r_si_003.cif
_cod_data_source_block 8
_cod_depositor_comments
;
The following automatic conversions were performed:

'_exptl_absorpt_correction_type' value 'Multi-scan' changed to
'multi-scan' according to
/home/saulius/struct/CIF-dictionaries/cif_core.dic dictionary named
'cif_core.dic' version 2.4.2 from 2011-04-26.

Automatic conversion script
Id: cif_fix_values 1891 2012-01-12 08:04:46Z andrius 
;
_cod_original_cell_volume 3983.9(17)
_cod_original_sg_symbol_H-M C222(1)
_cod_database_code 4507253

loop_
_symmetry_equiv_pos_as_xyz
'x, y, z'
'-x, -y, z+1/2'
'x, -y, -z'
'-x, y, -z+1/2'
'x+1/2, y+1/2, z'
'-x+1/2, -y+1/2, z+1/2'
'x+1/2, -y+1/2, -z'
'-x+1/2, y+1/2, -z+1/2'

loop_
_atom_site_label
_atom_site_type_symbol
_atom_site_fract_x
_atom_site_fract_y
_atom_site_fract_z
_atom_site_U_iso_or_equiv
_atom_site_adp_type
_atom_site_occupancy
_atom_site_symmetry_multiplicity
_atom_site_calc_flag
_atom_site_refinement_flags
Tb1 Tb 0.337865(14) 0.0000 0.5000 0.02569(5) Uani 1 2 d S
Tb2 Tb 0.5000 0.167520(13) 0.2500 0.02643(5) Uani 1 2 d S
C1 C 0.2050(4) 0.1248(3) 0.4680(3) 0.0767(7) Uani 1 1 d .
C2 C 0.14523(6) 0.19235(7) 0.4448(2) 0.0537(5) Uani 1 1 d D
C3 C 0.11995(5) 0.20242(6) 0.36476(19) 0.0537(5) Uani 1 1 d D
H3 H 0.1435 0.1682 0.3251 0.064 Uiso 1 1 calc R
C4 C 0.05997(7) 0.26325(8) 0.34478(15) 0.0537(5) Uani 1 1 d D
C5 C 0.02397(16) 0.31480(18) 0.4017(2) 0.0537(5) Uani 1 1 d D
H5 H -0.0167 0.3556 0.3866 0.064 Uiso 1 1 calc R
C6 C 0.04925(17) 0.30539(19) 0.4840(2) 0.0537(5) Uani 1 1 d D
C7 C 0.10988(16) 0.24306(18) 0.5042(3) 0.0537(5) Uani 1 1 d D
H7 H 0.1267 0.2355 0.5578 0.064 Uiso 1 1 calc R
C8 C 0.0038(4) 0.3581(2) 0.5447(2) 0.0415(10) Uani 1 1 d .
C9 C 0.0439(2) 0.2608(3) 0.2559(2) 0.0537(5) Uani 0.50 1 d PD
H9A H 0.0874 0.2972 0.2305 0.064 Uiso 0.50 1 calc PR
H9B H 0.0572 0.2056 0.2373 0.064 Uiso 0.50 1 calc PR
C10 C 0.3646(3) -0.0038(3) 0.29860(18) 0.0347(8) Uani 1 1 d .
C11 C 0.31353(5) -0.04404(5) 0.23376(17) 0.0562(5) Uani 1 1 d D
C12 C 0.25174(4) -0.10678(4) 0.25340(17) 0.0562(5) Uani 1 1 d D
H12 H 0.2460 -0.1235 0.3068 0.067 Uiso 1 1 calc R
C13 C 0.20005(7) -0.14348(7) 0.1951(2) 0.0562(5) Uani 1 1 d D
C14 C 0.20779(17) -0.11860(16) 0.1119(2) 0.0562(5) Uani 1 1 d D
H14 H 0.1729 -0.1432 0.0719 0.067 Uiso 1 1 calc R
C15 C 0.26793(18) -0.05779(16) 0.09363(15) 0.0562(5) Uani 1 1 d D
C16 C 0.32001(17) -0.02092(15) 0.1531(2) 0.0562(5) Uani 1 1 d D
H15 H 0.3604 0.0204 0.1387 0.067 Uiso 1 1 calc R
C17 C 0.1312(3) -0.2072(2) 0.2162(2) 0.0347(9) Uani 1 1 d .
C18 C 0.2642(3) -0.0421(3) 0.0044(2) 0.0562(5) Uani 0.50 1 d PD
H18A H 0.3072 -0.0783 -0.0219 0.067 Uiso 0.50 1 calc PR
H18B H 0.2042 -0.0568 -0.0148 0.067 Uiso 0.50 1 calc PR
O1 O 0.2296(3) 0.0718(2) 0.4150(2) 0.0767(7) Uani 1 1 d .
O2 O 0.2328(3) 0.1142(2) 0.5352(2) 0.0767(7) Uani 1 1 d .
O3 O 0.04091(18) 0.35811(16) 0.61626(15) 0.0331(7) Uani 1 1 d .
O4 O -0.0547(2) 0.4036(2) 0.52409(17) 0.0592(9) Uani 1 1 d .
O5 O 0.36854(18) -0.03342(15) 0.36493(15) 0.0310(6) Uani 1 1 d .
O6 O 0.3998(2) 0.06609(18) 0.27715(17) 0.0509(8) Uani 1 1 d .
O7 O 0.1420(3) -0.2544(2) 0.27714(19) 0.0603(10) Uani 1 1 d .
O8 O 0.0655(3) -0.2215(2) 0.1701(2) 0.0736(11) Uani 1 1 d .
O9 O 0.0303(2) 0.2789(2) 0.2683(2) 0.0537(5) Uani 0.50 1 d PD
O10 O 0.2805(3) -0.0296(2) 0.0173(2) 0.0562(5) Uani 0.50 1 d PD

loop_
_atom_site_aniso_label
_atom_site_aniso_U_11
_atom_site_aniso_U_22
_atom_site_aniso_U_33
_atom_site_aniso_U_23
_atom_site_aniso_U_13
_atom_site_aniso_U_12
Tb1 0.03053(9) 0.02716(8) 0.01937(8) -0.00095(9) 0.000 0.000
Tb2 0.03321(9) 0.02811(9) 0.01798(8) 0.000 -0.00049(9) 0.000
C1 0.1207(16) 0.0711(11) 0.0384(10) -0.0215(9) -0.0208(11) 0.0695(10)
C2 0.0490(8) 0.0911(12) 0.0208(7) -0.0125(8) -0.0046(6) 0.0389(8)
C3 0.0490(8) 0.0911(12) 0.0208(7) -0.0125(8) -0.0046(6) 0.0389(8)
C4 0.0490(8) 0.0911(12) 0.0208(7) -0.0125(8) -0.0046(6) 0.0389(8)
C5 0.0490(8) 0.0911(12) 0.0208(7) -0.0125(8) -0.0046(6) 0.0389(8)
C6 0.0490(8) 0.0911(12) 0.0208(7) -0.0125(8) -0.0046(6) 0.0389(8)
C7 0.0490(8) 0.0911(12) 0.0208(7) -0.0125(8) -0.0046(6) 0.0389(8)
C8 0.055(2) 0.0349(16) 0.0343(18) 0.0085(14) 0.002(2) 0.0123(19)
C9 0.0490(8) 0.0911(12) 0.0208(7) -0.0125(8) -0.0046(6) 0.0389(8)
C10 0.0516(18) 0.0389(16) 0.0136(13) -0.0019(16) 0.0001(12) -0.010(2)
C11 0.0973(11) 0.0518(7) 0.0194(6) 0.0087(6) -0.0090(8) -0.0483(8)
C12 0.0973(11) 0.0518(7) 0.0194(6) 0.0087(6) -0.0090(8) -0.0483(8)
C13 0.0973(11) 0.0518(7) 0.0194(6) 0.0087(6) -0.0090(8) -0.0483(8)
C14 0.0973(11) 0.0518(7) 0.0194(6) 0.0087(6) -0.0090(8) -0.0483(8)
C15 0.0973(11) 0.0518(7) 0.0194(6) 0.0087(6) -0.0090(8) -0.0483(8)
C16 0.0973(11) 0.0518(7) 0.0194(6) 0.0087(6) -0.0090(8) -0.0483(8)
C17 0.0431(19) 0.0352(17) 0.0260(16) 0.0089(14) -0.0063(15) -0.0118(15)
C18 0.0973(11) 0.0518(7) 0.0194(6) 0.0087(6) -0.0090(8) -0.0483(8)
O1 0.1207(16) 0.0711(11) 0.0384(10) -0.0215(9) -0.0208(11) 0.0695(10)
O2 0.1207(16) 0.0711(11) 0.0384(10) -0.0215(9) -0.0208(11) 0.0695(10)
O3 0.0466(13) 0.0377(12) 0.0150(10) 0.0042(10) 0.0019(10) 0.0010(11)
O4 0.0742(17) 0.0720(17) 0.0313(15) -0.0095(13) -0.0142(13) 0.0513(14)
O5 0.0446(13) 0.0303(11) 0.0181(11) -0.0016(9) -0.0018(10) 0.0054(10)
O6 0.0769(18) 0.0437(13) 0.0319(14) 0.0104(11) -0.0086(13) -0.0430(12)
O7 0.075(2) 0.0617(18) 0.0445(16) 0.0279(14) -0.0085(15) -0.0155(17)
O8 0.097(2) 0.071(2) 0.0527(18) 0.0262(16) -0.0391(17) -0.0469(17)
O9 0.0490(8) 0.0911(12) 0.0208(7) -0.0125(8) -0.0046(6) 0.0389(8)
O10 0.0973(11) 0.0518(7) 0.0194(6) 0.0087(6) -0.0090(8) -0.0483(8)

loop_
_atom_type_symbol
_atom_type_description
_atom_type_scat_dispersion_real
_atom_type_scat_dispersion_imag
_atom_type_scat_source
C C 0.0033 0.0016 'International Tables Vol C Tables 4.2.6.8 and 6.1.1.4'
H H 0.0000 0.0000 'International Tables Vol C Tables 4.2.6.8 and 6.1.1.4'
N N 0.0061 0.0033 'International Tables Vol C Tables 4.2.6.8 and 6.1.1.4'
O O 0.0106 0.0060 'International Tables Vol C Tables 4.2.6.8 and 6.1.1.4'
Tb Tb -0.1723 4.1537 'International Tables Vol C Tables 4.2.6.8 and 6.1.1.4'

loop_
_geom_angle_atom_site_label_1
_geom_angle_atom_site_label_2
_geom_angle_atom_site_label_3
_geom_angle
_geom_angle_site_symmetry_1
_geom_angle_site_symmetry_3
O4 Tb1 O4 91.37(18) 7_556 5_545
O4 Tb1 O5 82.67(10) 7_556 3_556
O4 Tb1 O5 81.86(10) 5_545 3_556
O4 Tb1 O5 81.86(10) 7_556 .
O4 Tb1 O5 82.67(10) 5_545 .
O5 Tb1 O5 157.78(13) 3_556 .
O4 Tb1 O1 153.54(11) 7_556 3_556
O4 Tb1 O1 91.32(13) 5_545 3_556
O5 Tb1 O1 71.68(10) 3_556 3_556
O5 Tb1 O1 124.58(10) . 3_556
O4 Tb1 O1 91.32(13) 7_556 .
O4 Tb1 O1 153.54(11) 5_545 .
O5 Tb1 O1 124.58(10) 3_556 .
O5 Tb1 O1 71.68(10) . .
O1 Tb1 O1 97.83(19) 3_556 .
O4 Tb1 O2 155.71(11) 7_556 3_556
O4 Tb1 O2 87.57(13) 5_545 3_556
O5 Tb1 O2 121.10(10) 3_556 3_556
O5 Tb1 O2 73.93(10) . 3_556
O1 Tb1 O2 50.73(11) 3_556 3_556
O1 Tb1 O2 79.36(13) . 3_556
O4 Tb1 O2 87.58(13) 7_556 .
O4 Tb1 O2 155.71(11) 5_545 .
O5 Tb1 O2 73.93(10) 3_556 .
O5 Tb1 O2 121.10(10) . .
O1 Tb1 O2 79.36(13) 3_556 .
O1 Tb1 O2 50.73(11) . .
O2 Tb1 O2 103.07(19) 3_556 .
O4 Tb1 C1 178.65(15) 7_556 3_556
O4 Tb1 C1 87.31(15) 5_545 3_556
O5 Tb1 C1 96.89(12) 3_556 3_556
O5 Tb1 C1 98.21(12) . 3_556
O1 Tb1 C1 26.37(13) 3_556 3_556
O1 Tb1 C1 89.98(15) . 3_556
O2 Tb1 C1 24.51(12) 3_556 3_556
O2 Tb1 C1 93.53(15) . 3_556
O6 Tb2 O6 86.12(16) . 4_655
O6 Tb2 O3 83.64(10) . 6_554
O6 Tb2 O3 81.34(10) 4_655 6_554
O6 Tb2 O3 81.34(10) . 7_556
O6 Tb2 O3 83.64(10) 4_655 7_556
O3 Tb2 O3 159.38(13) 6_554 7_556
O6 Tb2 O8 100.09(13) . 8
O6 Tb2 O8 155.20(12) 4_655 8
O3 Tb2 O8 123.04(11) 6_554 8
O3 Tb2 O8 73.75(11) 7_556 8
O6 Tb2 O8 155.20(12) . 5
O6 Tb2 O8 100.09(13) 4_655 5
O3 Tb2 O8 73.75(11) 6_554 5
O3 Tb2 O8 123.04(11) 7_556 5
O8 Tb2 O8 84.33(19) 8 5
O6 Tb2 O7 152.41(11) . 5
O6 Tb2 O7 81.95(12) 4_655 5
O3 Tb2 O7 118.69(10) 6_554 5
O3 Tb2 O7 72.71(10) 7_556 5
O8 Tb2 O7 81.73(13) 8 5
O8 Tb2 O7 52.18(12) 5 5
O6 Tb2 O7 81.95(12) . 8
O6 Tb2 O7 152.41(11) 4_655 8
O3 Tb2 O7 72.71(10) 6_554 8
O3 Tb2 O7 118.69(10) 7_556 8
O8 Tb2 O7 52.18(12) 8 8
O8 Tb2 O7 81.73(13) 5 8
O7 Tb2 O7 118.58(17) 5 8
O6 Tb2 C17 92.33(12) . 8
O6 Tb2 C17 178.36(11) 4_655 8
O3 Tb2 C17 97.97(10) 6_554 8
O3 Tb2 C17 96.67(10) 7_556 8
O8 Tb2 C17 25.77(12) 8 8
O8 Tb2 C17 81.10(13) 5 8
O7 Tb2 C17 99.68(12) 5 8
O7 Tb2 C17 26.45(11) 8 8
O6 Tb2 C17 178.36(11) . 5
O6 Tb2 C17 92.33(12) 4_655 5
O3 Tb2 C17 96.67(10) 6_554 5
O3 Tb2 C17 97.97(10) 7_556 5
O8 Tb2 C17 81.10(13) 8 5
O8 Tb2 C17 25.77(12) 5 5
O7 Tb2 C17 26.45(11) 5 5
O7 Tb2 C17 99.68(12) 8 5
C17 Tb2 C17 89.23(16) 8 5
O2 C1 O1 116.1(5) . .
O2 C1 C2 124.1(4) . .
O1 C1 C2 119.8(4) . .
C7 C2 C3 120.47(19) . .
C7 C2 C1 119.2(3) . .
C3 C2 C1 120.2(3) . .
C4 C3 C2 119.4(2) . .
O9 C4 C3 124.5(3) . .
O9 C4 C5 113.6(2) . .
C3 C4 C5 121.9(3) . .
O9 C4 C9 15.8(2) . .
C3 C4 C9 108.8(2) . .
C5 C4 C9 129.4(2) . .
C4 C5 C6 119.5(3) . .
C7 C6 C5 118.5(3) . .
C7 C6 C8 123.2(4) . .
C5 C6 C8 118.0(3) . .
C2 C7 C6 120.3(4) . .
O4 C8 O3 124.5(4) . .
O4 C8 C6 119.6(4) . .
O3 C8 C6 115.3(4) . .
O9 C9 C4 117.8(3) 4 .
O5 C10 O6 125.6(3) . .
O5 C10 C11 121.0(4) . .
O6 C10 C11 113.3(3) . .
C16 C11 C12 117.6(2) . .
C16 C11 C10 123.2(2) . .
C12 C11 C10 119.2(3) . .
C13 C12 C11 121.0(2) . .
C12 C13 C14 120.54(17) . .
C12 C13 C17 121.2(3) . .
C14 C13 C17 118.2(2) . .
C15 C14 C13 117.9(3) . .
O10 C15 C14 122.8(3) . .
O10 C15 C16 116.1(3) . .
C14 C15 C16 121.2(3) . .
O10 C15 C18 14.2(2) . .
C14 C15 C18 108.5(3) . .
C16 C15 C18 130.3(3) . .
C15 C16 C11 121.8(2) . .
O8 C17 O7 117.7(4) . .
O8 C17 C13 120.8(3) . .
O7 C17 C13 121.2(3) . .
O8 C17 Tb2 57.8(2) . 5_445
O7 C17 Tb2 60.1(2) . 5_445
C13 C17 Tb2 177.6(3) . 5_445
O10 C18 C15 115.9(4) 3 .
C1 O1 Tb1 96.5(3) . .
C1 O2 Tb1 96.0(3) . .
C8 O3 Tb2 138.9(3) . 6
C8 O4 Tb1 172.3(3) . 5_455
C10 O5 Tb1 140.3(3) . .
C10 O6 Tb2 162.6(3) . .
C17 O7 Tb2 93.5(3) . 5_445
C17 O8 Tb2 96.5(3) . 5_445
C9 O9 C4 123.7(3) 4 .
C18 O10 C15 124.0(3) 3 .

loop_
_geom_bond_atom_site_label_1
_geom_bond_atom_site_label_2
_geom_bond_distance
_geom_bond_site_symmetry_2
Tb1 O4 2.267(3) 7_556
Tb1 O4 2.267(3) 5_545
Tb1 O5 2.348(2) 3_556
Tb1 O5 2.348(2) .
Tb1 O1 2.430(4) 3_556
Tb1 O1 2.430(4) .
Tb1 O2 2.491(4) 3_556
Tb1 O2 2.491(4) .
Tb1 C1 2.875(5) 3_556
Tb2 O6 2.263(3) .
Tb2 O6 2.263(3) 4_655
Tb2 O3 2.335(2) 6_554
Tb2 O3 2.335(2) 7_556
Tb2 O8 2.442(4) 8
Tb2 O8 2.442(4) 5
Tb2 O7 2.491(4) 5
Tb2 O7 2.491(4) 8
Tb2 C17 2.869(4) 8
Tb2 C17 2.869(4) 5
C1 O2 1.199(6) .
C1 O1 1.285(6) .
C1 C2 1.461(5) .
C2 C7 1.387(5) .
C2 C3 1.387(4) .
C3 C4 1.3694(18) .
C4 O9 1.365(4) .
C4 C5 1.370(4) .
C4 C9 1.493(5) .
C5 C6 1.421(5) .
C6 C7 1.395(4) .
C6 C8 1.484(5) .
C8 O4 1.188(6) .
C8 O3 1.305(5) .
C9 O9 1.202(5) 4
C10 O5 1.202(4) .
C10 O6 1.301(5) .
C10 C11 1.467(4) .
C11 C16 1.392(4) .
C11 C12 1.4080(14) .
C12 C13 1.368(3) .
C13 C14 1.443(5) .
C13 C17 1.494(4) .
C14 C15 1.364(4) .
C15 O10 1.359(4) .
C15 C16 1.387(4) .
C15 C18 1.502(5) .
C17 O8 1.255(5) .
C17 O7 1.280(5) .
C17 Tb2 2.869(4) 5_445
C18 O10 1.246(5) 3
O3 Tb2 2.335(2) 6
O4 Tb1 2.267(3) 5_455
O7 Tb2 2.491(4) 5_445
O8 Tb2 2.442(4) 5_445
O9 C9 1.202(5) 4
O10 C18 1.246(5) 3

loop_
_platon_squeeze_void_nr
_platon_squeeze_void_average_x
_platon_squeeze_void_average_y
_platon_squeeze_void_average_z
_platon_squeeze_void_volume
_platon_squeeze_void_count_electrons
1 0.000 0.000 -0.001 536.5 99.4
2 0.500 0.500 0.637 536.6 99.4
